data_2212652
loop_
_publ_author_name
'Wilkinson, Hazel S.'
'Harrison, William T. A.'

_publ_section_title
;
 Piperazinium hydrogenarsenate monohydrate
;
_journal_coeditor_code NG2219
_journal_issue 3
_journal_name_full 'Acta Crystallographica Section E'
_journal_page_first m905
_journal_page_last m907
_journal_paper_doi 10.1107/S1600536807007763
_journal_volume 63
_journal_year 2007
_chemical_formula_iupac 'C4 H12 N2 2+ , H As O4 2- , H2 O'
_chemical_formula_moiety 'C4 H12 N2 2+ , As H O4 2- , H2 O'
_chemical_formula_sum 'C4 H15 As N2 O5'
_chemical_formula_weight 246.10
_chemical_name_systematic
;
Piperazinium hydrogenarsenate monohydrate
;
_space_group_IT_number 14
_symmetry_cell_setting monoclinic
_symmetry_space_group_name_Hall '-P 2yn'
_symmetry_space_group_name_H-M 'P 1 21/n 1'
_atom_sites_solution_hydrogens geom
_atom_sites_solution_primary direct
_atom_sites_solution_secondary difmap
_audit_creation_method SHELXL97
_cell_angle_alpha 90.00
_cell_angle_beta 97.0816(16)
_cell_angle_gamma 90.00
_cell_formula_units_Z 4
_cell_length_a 6.5093(2)
_cell_length_b 12.5329(3)
_cell_length_c 11.2873(3)
_cell_measurement_reflns_used 2149
_cell_measurement_temperature 120(2)
_cell_measurement_theta_max 27.48
_cell_measurement_theta_min 2.91
_cell_volume 913.80(4)
_computing_cell_refinement 'SCALEPACK (Otwinowski & Minor, 1997)'
_computing_data_collection 'COLLECT (Nonius, 1998)'
_computing_data_reduction
;
SCALEPACK and DENZO (Otwinowski & Minor, 1997), and SORTAV (Blessing,
1995)
;
_computing_molecular_graphics 'ORTEP-3 (Farrugia, 1997)'
_computing_publication_material SHELXL97
_computing_structure_refinement 'SHELXL97 (Sheldrick, 1997)'
_computing_structure_solution 'SHELXS97 (Sheldrick, 1997)'
_diffrn_ambient_temperature 120(2)
_diffrn_measured_fraction_theta_full 0.999
_diffrn_measured_fraction_theta_max 0.999
_diffrn_measurement_device_type 'Nonius KappaCCD area-detector'
_diffrn_measurement_method '\w and \f'
_diffrn_radiation_monochromator graphite
_diffrn_radiation_source 'fine-focus sealed tube'
_diffrn_radiation_type MoK\a
_diffrn_radiation_wavelength 0.71073
_diffrn_reflns_av_R_equivalents 0.0288
_diffrn_reflns_av_sigmaI/netI 0.0192
_diffrn_reflns_limit_h_max 8
_diffrn_reflns_limit_h_min -8
_diffrn_reflns_limit_k_max 16
_diffrn_reflns_limit_k_min -16
_diffrn_reflns_limit_l_max 14
_diffrn_reflns_limit_l_min -14
_diffrn_reflns_number 15415
_diffrn_reflns_theta_full 27.48
_diffrn_reflns_theta_max 27.48
_diffrn_reflns_theta_min 3.55
_diffrn_standards_decay_% 0
_exptl_absorpt_coefficient_mu 3.711
_exptl_absorpt_correction_T_max 0.625
_exptl_absorpt_correction_T_min 0.318
_exptl_absorpt_correction_type multi-scan
_exptl_absorpt_process_details '(SADABS; Bruker, 1999)'
_exptl_crystal_colour colourless
_exptl_crystal_density_diffrn 1.789
_exptl_crystal_density_method 'not measured'
_exptl_crystal_description slab
_exptl_crystal_F_000 504
_exptl_crystal_size_max 0.40
_exptl_crystal_size_mid 0.28
_exptl_crystal_size_min 0.14
_refine_diff_density_max 0.460
_refine_diff_density_min -0.469
_refine_ls_extinction_coef 0.0104(7)
_refine_ls_extinction_expression Fc^*^=kFc[1+0.001xFc^2^\l^3^/sin(2\q)]^-1/4^
_refine_ls_extinction_method 'SHELXL97 (Sheldrick, 1997)'
_refine_ls_goodness_of_fit_ref 1.091
_refine_ls_hydrogen_treatment mixed
_refine_ls_matrix_type full
_refine_ls_number_parameters 119
_refine_ls_number_reflns 2094
_refine_ls_number_restraints 3
_refine_ls_restrained_S_all 1.091
_refine_ls_R_factor_all 0.0231
_refine_ls_R_factor_gt 0.0191
_refine_ls_shift/su_max 0.001
_refine_ls_shift/su_mean 0.000
_refine_ls_structure_factor_coef Fsqd
_refine_ls_weighting_details 'calc w = 1/[\s^2^(Fo^2^)+(0.0187P)^2^+0.7794P] where P=(Fo^2^+2Fc^2^)/3'
_refine_ls_weighting_scheme calc
_refine_ls_wR_factor_gt 0.0472
_refine_ls_wR_factor_ref 0.0491
_reflns_number_gt 1898
_reflns_number_total 2094
_reflns_threshold_expression I>2\s(I)
_cod_data_source_file ng2219.cif
_cod_data_source_block I
_cod_depositor_comments
;
The following automatic conversions were performed:
'_geom_bond_publ_flag' value 'Y' changed to 'y' according to
'/home/saulius/struct/CIF-dictionaries/cif_core.dic' dictionary named
'cif_core.dic' version 2.4.1 from 2010-06-29 (4 times).

Automatic conversion script
Id: cif_fix_enum 1527 2010-12-29 10:47:43Z saulius 

The following automatic conversions were performed:

'_geom_bond_publ_flag' value 'Y' changed to 'y' according to
/home/saulius/struct/CIF-dictionaries/cif_core.dic dictionary named
'cif_core.dic' version 2.4.1 from 2010-06-29 (4 times).

Automatic conversion script
Id: cif_fix_values 1715 2011-07-08 13:25:40Z adriana 
;
_cod_original_sg_symbol_H-M 'P 21/n'
_cod_database_code 2212652
_cod_database_fobs_code 2212652

loop_
_symmetry_equiv_pos_as_xyz
'x, y, z'
'-x+1/2, y+1/2, -z+1/2'
'-x, -y, -z'
'x-1/2, -y-1/2, z-1/2'

loop_
_atom_site_type_symbol
_atom_site_label
_atom_site_fract_x
_atom_site_fract_y
_atom_site_fract_z
_atom_site_U_iso_or_equiv
_atom_site_adp_type
_atom_site_calc_flag
_atom_site_refinement_flags
_atom_site_occupancy
As As1 0.14908(2) 0.754902(12) 0.858124(14) 0.00805(8) Uani d . 1
O O1 0.2714(2) 0.73938(9) 0.99528(11) 0.0136(3) Uani d . 1
O O2 0.26775(19) 0.69220(10) 0.75530(11) 0.0159(3) Uani d . 1
O O3 0.10970(18) 0.88403(9) 0.82395(10) 0.0124(2) Uani d . 1
O O4 -0.09090(19) 0.69654(10) 0.85928(12) 0.0179(3) Uani d D 1
H H1 -0.175(3) 0.7282(16) 0.8085(17) 0.021 Uiso d D 1
C C1 -0.0938(3) 0.51032(14) 0.60902(14) 0.0139(4) Uani d . 1
H H1A -0.1834 0.5738 0.5930 0.017 Uiso calc R 1
H H1B -0.1097 0.4841 0.6901 0.017 Uiso calc R 1
C C2 0.1611(3) 0.57581(13) 0.48176(15) 0.0141(3) Uani d . 1
H H2A 0.3098 0.5916 0.4806 0.017 Uiso calc R 1
H H2B 0.0818 0.6419 0.4607 0.017 Uiso calc R 1
N N1 0.1258(2) 0.54061(11) 0.60339(13) 0.0133(3) Uani d . 1
H H1C 0.1617 0.5949 0.6568 0.016 Uiso calc R 1
H H1D 0.2096 0.4831 0.6255 0.016 Uiso calc R 1
N N2 0.0015(2) 0.92247(11) 0.59340(12) 0.0105(3) Uani d . 1
H H2C -0.0643 0.8658 0.5532 0.013 Uiso calc R 1
H H2D 0.0352 0.9027 0.6719 0.013 Uiso calc R 1
C C3 0.1939(3) 0.94754(13) 0.54065(15) 0.0124(3) Uani d . 1
H H3A 0.2824 0.8832 0.5426 0.015 Uiso calc R 1
H H3B 0.2720 1.0040 0.5883 0.015 Uiso calc R 1
C C4 -0.1414(3) 1.01496(13) 0.58730(15) 0.0119(3) Uani d . 1
H H4A -0.0759 1.0740 0.6366 0.014 Uiso calc R 1
H H4B -0.2701 0.9944 0.6200 0.014 Uiso calc R 1
O O5 0.6199(2) 0.78709(11) 0.70613(12) 0.0190(3) Uani d D 1
H H2 0.509(2) 0.7551(15) 0.715(2) 0.023 Uiso d D 1
H H3 0.645(4) 0.7727(17) 0.6371(11) 0.023 Uiso d D 1

loop_
_atom_site_aniso_label
_atom_site_aniso_U_11
_atom_site_aniso_U_22
_atom_site_aniso_U_33
_atom_site_aniso_U_12
_atom_site_aniso_U_13
_atom_site_aniso_U_23
As1 0.00945(11) 0.00745(10) 0.00729(12) -0.00101(6) 0.00113(7) 0.00033(5)
O1 0.0173(6) 0.0141(6) 0.0086(6) 0.0030(5) -0.0012(5) 0.0016(4)
O2 0.0163(6) 0.0169(6) 0.0152(6) -0.0024(5) 0.0046(5) -0.0073(5)
O3 0.0169(6) 0.0074(5) 0.0120(6) -0.0004(4) -0.0019(5) 0.0021(4)
O4 0.0135(6) 0.0175(6) 0.0225(7) -0.0050(5) 0.0016(5) 0.0069(5)
C1 0.0163(9) 0.0145(8) 0.0118(9) 0.0017(6) 0.0057(7) -0.0008(6)
C2 0.0147(8) 0.0116(8) 0.0161(9) -0.0020(6) 0.0025(7) 0.0008(6)
N1 0.0163(7) 0.0109(7) 0.0118(7) 0.0020(6) -0.0023(6) -0.0022(5)
N2 0.0132(7) 0.0087(6) 0.0089(7) -0.0002(5) -0.0008(5) 0.0004(5)
C3 0.0114(8) 0.0133(8) 0.0127(8) 0.0019(6) 0.0016(6) 0.0009(6)
C4 0.0132(8) 0.0118(8) 0.0112(8) 0.0021(6) 0.0037(6) -0.0004(6)
O5 0.0142(6) 0.0283(7) 0.0149(7) -0.0046(6) 0.0038(5) -0.0034(6)

loop_
_atom_type_symbol
_atom_type_description
_atom_type_scat_dispersion_real
_atom_type_scat_dispersion_imag
_atom_type_scat_source
C C 0.0033 0.0016 'International Tables Vol C Tables 4.2.6.8 and 6.1.1.4'
H H 0.0000 0.0000 'International Tables Vol C Tables 4.2.6.8 and 6.1.1.4'
N N 0.0061 0.0033 'International Tables Vol C Tables 4.2.6.8 and 6.1.1.4'
O O 0.0106 0.0060 'International Tables Vol C Tables 4.2.6.8 and 6.1.1.4'
As As 0.0499 2.0058 'International Tables Vol C Tables 4.2.6.8 and 6.1.1.4'

loop_
_geom_angle_atom_site_label_1
_geom_angle_atom_site_label_2
_geom_angle_atom_site_label_3
_geom_angle_site_symmetry_1
_geom_angle_site_symmetry_3
_geom_angle
O1 As1 O2 . . 112.53(6)
O1 As1 O3 . . 111.68(6)
O2 As1 O3 . . 111.44(6)
O1 As1 O4 . . 105.86(6)
O2 As1 O4 . . 107.62(6)
O3 As1 O4 . . 107.33(6)
As1 O4 H1 . . 108.0(16)
N1 C1 C2 . 3_566 110.60(13)
N1 C1 H1A . . 109.5
C2 C1 H1A 3_566 . 109.5
N1 C1 H1B . . 109.5
C2 C1 H1B 3_566 . 109.5
H1A C1 H1B . . 108.1
N1 C2 C1 . 3_566 110.39(13)
N1 C2 H2A . . 109.6
C1 C2 H2A 3_566 . 109.6
N1 C2 H2B . . 109.6
C1 C2 H2B 3_566 . 109.6
H2A C2 H2B . . 108.1
C2 N1 C1 . . 111.96(13)
C2 N1 H1C . . 109.2
C1 N1 H1C . . 109.2
C2 N1 H1D . . 109.2
C1 N1 H1D . . 109.2
H1C N1 H1D . . 107.9
C4 N2 C3 . . 111.79(12)
C4 N2 H2C . . 109.3
C3 N2 H2C . . 109.3
C4 N2 H2D . . 109.3
C3 N2 H2D . . 109.3
H2C N2 H2D . . 107.9
N2 C3 C4 . 3_576 110.19(13)
N2 C3 H3A . . 109.6
C4 C3 H3A 3_576 . 109.6
N2 C3 H3B . . 109.6
C4 C3 H3B 3_576 . 109.6
H3A C3 H3B . . 108.1
N2 C4 C3 . 3_576 110.66(13)
N2 C4 H4A . . 109.5
C3 C4 H4A 3_576 . 109.5
N2 C4 H4B . . 109.5
C3 C4 H4B 3_576 . 109.5
H4A C4 H4B . . 108.1
H2 O5 H3 . . 107(2)

loop_
_geom_bond_atom_site_label_1
_geom_bond_atom_site_label_2
_geom_bond_site_symmetry_2
_geom_bond_distance
_geom_bond_publ_flag
As1 O1 . 1.6627(12) y
As1 O2 . 1.6680(12) y
As1 O3 . 1.6760(11) y
As1 O4 . 1.7264(12) y
O4 H1 . 0.842(10) ?
C1 N1 . 1.488(2) ?
C1 C2 3_566 1.515(2) ?
C1 H1A . 0.9900 ?
C1 H1B . 0.9900 ?
C2 N1 . 1.487(2) ?
C2 C1 3_566 1.515(2) ?
C2 H2A . 0.9900 ?
C2 H2B . 0.9900 ?
N1 H1C . 0.9200 ?
N1 H1D . 0.9200 ?
N2 C4 . 1.482(2) ?
N2 C3 . 1.485(2) ?
N2 H2C . 0.9200 ?
N2 H2D . 0.9200 ?
C3 C4 3_576 1.517(2) ?
C3 H3A . 0.9900 ?
C3 H3B . 0.9900 ?
C4 C3 3_576 1.517(2) ?
C4 H4A . 0.9900 ?
C4 H4B . 0.9900 ?
O5 H2 . 0.842(10) ?
O5 H3 . 0.836(10) ?

loop_
_geom_hbond_atom_site_label_D
_geom_hbond_atom_site_label_H
_geom_hbond_atom_site_label_A
_geom_hbond_site_symmetry_A
_geom_hbond_distance_DH
_geom_hbond_distance_HA
_geom_hbond_distance_DA
_geom_hbond_angle_DHA
O4 H1 O5 1_455 0.842(10) 1.812(10) 2.6492(19) 173(2)
N1 H1C O2 . 0.92 1.73 2.6482(18) 171
N1 H1D O3 2_546 0.92 1.76 2.6722(18) 173
N2 H2C O1 4_575 0.92 1.77 2.6788(18) 169
N2 H2D O3 . 0.92 1.74 2.6548(18) 172
O5 H2 O2 . 0.842(10) 1.863(10) 2.6998(18) 173(2)
O5 H3 O1 4_675 0.836(10) 1.892(12) 2.7065(18) 164(2)

loop_
_geom_torsion_atom_site_label_1
_geom_torsion_atom_site_label_2
_geom_torsion_atom_site_label_3
_geom_torsion_atom_site_label_4
_geom_torsion_site_symmetry_1
_geom_torsion_site_symmetry_4
_geom_torsion
C1 C2 N1 C1 3_566 . -56.31(19)
C2 C1 N1 C2 3_566 . 56.43(19)
C4 N2 C3 C4 . 3_576 -56.50(19)
C3 N2 C4 C3 . 3_576 56.77(19)
